data_4505147
loop_
_publ_author_name
'Natarajan, Arunkumar'
'Mague, Joel T.'
'Ramamurthy, V.'

_publ_section_title
;
 Viability of a Covalent Chiral Auxiliary Method to Induce Asymmetric
 Induction in Solid-State Photoreactions Explored
;
_journal_issue 6
_journal_name_full 'Crystal Growth &amp; Design'
_journal_page_first 2348
_journal_paper_doi 10.1021/cg0501175
_journal_volume 5
_journal_year 2005
_chemical_formula_moiety 'C28 H27 N O3'
_chemical_formula_sum 'C28 H27 N O3'
_chemical_formula_weight 425.51
_chemical_name_systematic
; 
 (S)-N-(1-hydroxymethyl-2-phenylethyl)-4-(1,2,3,4-tetra
hydro-1,4-methanonaphthalene-9-carbonyl)benzamide 
;
_space_group_IT_number 5
_symmetry_cell_setting monoclinic
_symmetry_space_group_name_Hall 'C 2y'
_symmetry_space_group_name_H-M 'C 1 2 1'
_atom_sites_solution_hydrogens geom
_atom_sites_solution_primary direct
_atom_sites_solution_secondary difmap
_audit_creation_method SHELXL-97
_cell_angle_alpha 90.00
_cell_angle_beta 107.076(3)
_cell_angle_gamma 90.00
_cell_formula_units_Z 8
_cell_length_a 46.067(8)
_cell_length_b 7.010(1)
_cell_length_c 14.141(2)
_cell_measurement_reflns_used 2574
_cell_measurement_temperature 100(2)
_cell_measurement_theta_max 21.763
_cell_measurement_theta_min 2.708
_cell_volume 4365.2(12)
_computing_cell_refinement 'Bruker SMART'
_computing_data_collection 'Bruker SMART'
_computing_data_reduction 'Bruker SAINT'
_computing_molecular_graphics 'Bruker SHELXTL'
_computing_publication_material 'Bruker SHELXTL'
_computing_structure_refinement 'SHELXL-97 (Sheldrick, 1997)'
_computing_structure_solution 'SHELXS-97 (Sheldrick, 1990)'
_diffrn_ambient_temperature 100(2)
_diffrn_measured_fraction_theta_full 0.997
_diffrn_measured_fraction_theta_max 0.997
_diffrn_measurement_device_type 'CCD area detector'
_diffrn_measurement_method 'phi and omega scans'
_diffrn_radiation_monochromator graphite
_diffrn_radiation_source 'fine-focus sealed tube'
_diffrn_radiation_type MoK\a
_diffrn_radiation_wavelength 0.71073
_diffrn_reflns_av_R_equivalents 0.0881
_diffrn_reflns_av_sigmaI/netI 0.1577
_diffrn_reflns_limit_h_max 54
_diffrn_reflns_limit_h_min -54
_diffrn_reflns_limit_k_max 8
_diffrn_reflns_limit_k_min -8
_diffrn_reflns_limit_l_max 16
_diffrn_reflns_limit_l_min -16
_diffrn_reflns_number 15324
_diffrn_reflns_theta_full 24.76
_diffrn_reflns_theta_max 24.76
_diffrn_reflns_theta_min 1.51
_exptl_absorpt_coefficient_mu 0.084
_exptl_absorpt_correction_T_max 0.9986
_exptl_absorpt_correction_T_min 0.9758
_exptl_absorpt_correction_type multi-scan
_exptl_absorpt_process_details SADABS
_exptl_crystal_colour Colorless
_exptl_crystal_density_diffrn 1.295
_exptl_crystal_density_method 'not measured'
_exptl_crystal_description Plate
_exptl_crystal_F_000 1808
_exptl_crystal_size_max 0.30
_exptl_crystal_size_mid 0.12
_exptl_crystal_size_min 0.02
_refine_diff_density_max 0.280
_refine_diff_density_min -0.292
_refine_diff_density_rms 0.054
_refine_ls_abs_structure_details 'Flack H D (1983), Acta Cryst. A39, 876-881'
_refine_ls_abs_structure_Flack -0.4(18)
_refine_ls_extinction_method none
_refine_ls_goodness_of_fit_ref 0.958
_refine_ls_hydrogen_treatment constr
_refine_ls_matrix_type full
_refine_ls_number_parameters 579
_refine_ls_number_reflns 7389
_refine_ls_number_restraints 1
_refine_ls_restrained_S_all 0.958
_refine_ls_R_factor_all 0.1540
_refine_ls_R_factor_gt 0.0597
_refine_ls_shift/su_max 0.004
_refine_ls_shift/su_mean 0.000
_refine_ls_structure_factor_coef Fsqd
_refine_ls_weighting_details 'calc w=1/[\s^2^(Fo^2^)+(0.0338P)^2^] where P=(Fo^2^+2Fc^2^)/3'
_refine_ls_weighting_scheme calc
_refine_ls_wR_factor_gt 0.0922
_refine_ls_wR_factor_ref 0.1185
_reflns_number_gt 3824
_reflns_number_total 7389
_reflns_threshold_expression >2sigma(I)
_cod_data_source_file cg0501175si20050330_101008.cif
_cod_data_source_block vr123_(Compound_2c)
_cod_depositor_comments
;
The following automatic conversions were performed:

'_symmetry_cell_setting' value 'Monoclinic' changed to 'monoclinic'
according to /home/saulius/struct/CIF-dictionaries/cif_core.dic
dictionary named 'cif_core.dic' version 2.4.1 from 2010-06-29.

Automatic conversion script
Id: cif_fix_values 1715 2011-07-08 13:25:40Z adriana 
;
_cod_original_cell_volume 4365(1)
_cod_original_sg_symbol_H-M C2
_cod_database_code 4505147

loop_
_symmetry_equiv_pos_as_xyz
'x, y, z'
'-x, y, -z'
'x+1/2, y+1/2, z'
'-x+1/2, y+1/2, -z'

loop_
_atom_site_label
_atom_site_type_symbol
_atom_site_fract_x
_atom_site_fract_y
_atom_site_fract_z
_atom_site_U_iso_or_equiv
_atom_site_adp_type
_atom_site_occupancy
_atom_site_symmetry_multiplicity
_atom_site_calc_flag
_atom_site_refinement_flags
O1 O 0.08558(7) 0.4929(5) 0.6096(2) 0.0333(9) Uani 1 1 d .
O2 O 0.23801(7) 0.7086(5) 0.7736(2) 0.0281(9) Uani 1 1 d .
O3 O 0.26861(8) 1.0572(5) 0.5811(2) 0.0334(9) Uani 1 1 d .
H3O H 0.2611 1.0671 0.6283 0.050 Uiso 1 1 calc R
N1 N 0.24293(8) 0.6971(6) 0.6197(3) 0.0263(11) Uani 1 1 d .
H1N H 0.2324 0.6500 0.5577 0.032 Uiso 1 1 d R
C1 C 0.05802(11) 0.4747(7) 0.2742(3) 0.0257(13) Uani 1 1 d .
C2 C 0.05532(11) 0.5025(8) 0.1758(3) 0.0315(13) Uani 1 1 d .
H2 H 0.0643 0.6097 0.1543 0.038 Uiso 1 1 calc R
C3 C 0.03890(12) 0.3672(8) 0.1085(4) 0.0360(15) Uani 1 1 d .
H3 H 0.0370 0.3802 0.0401 0.043 Uiso 1 1 calc R
C4 C 0.02524(11) 0.2132(8) 0.1411(4) 0.0317(13) Uani 1 1 d .
H4 H 0.0137 0.1241 0.0943 0.038 Uiso 1 1 calc R
C5 C 0.02819(11) 0.1883(8) 0.2404(4) 0.0326(14) Uani 1 1 d .
H5 H 0.0185 0.0843 0.2621 0.039 Uiso 1 1 calc R
C6 C 0.04525(11) 0.3162(7) 0.3069(4) 0.0275(13) Uani 1 1 d .
C7 C 0.05206(11) 0.3371(8) 0.4180(4) 0.0279(13) Uani 1 1 d .
H7 H 0.0510 0.2173 0.4552 0.033 Uiso 1 1 calc R
C8 C 0.03189(11) 0.5039(7) 0.4334(3) 0.0311(13) Uani 1 1 d .
H8A H 0.0324 0.5148 0.5037 0.037 Uiso 1 1 calc R
H8B H 0.0106 0.4875 0.3922 0.037 Uiso 1 1 calc R
C9 C 0.04669(11) 0.6802(8) 0.3999(4) 0.0356(15) Uani 1 1 d .
H9A H 0.0318 0.7487 0.3456 0.043 Uiso 1 1 calc R
H9B H 0.0548 0.7694 0.4557 0.043 Uiso 1 1 calc R
C10 C 0.07261(11) 0.5946(7) 0.3641(3) 0.0266(13) Uani 1 1 d .
H10 H 0.0885 0.6866 0.3573 0.032 Uiso 1 1 calc R
C11 C 0.08391(11) 0.4313(7) 0.4409(4) 0.0290(14) Uani 1 1 d .
H11 H 0.0979 0.3453 0.4183 0.035 Uiso 1 1 calc R
C12 C 0.09912(12) 0.4935(7) 0.5466(4) 0.0289(13) Uani 1 1 d .
C13 C 0.13190(11) 0.5461(7) 0.5763(3) 0.0254(12) Uani 1 1 d .
C14 C 0.14772(11) 0.5798(7) 0.5085(3) 0.0242(13) Uani 1 1 d .
H14 H 0.1378 0.5699 0.4396 0.029 Uiso 1 1 calc R
C15 C 0.17844(11) 0.6284(7) 0.5422(4) 0.0264(13) Uani 1 1 d .
H15 H 0.1892 0.6554 0.4958 0.032 Uiso 1 1 calc R
C16 C 0.19348(11) 0.6376(6) 0.6432(3) 0.0224(12) Uani 1 1 d .
C17 C 0.17724(11) 0.6061(7) 0.7098(3) 0.0270(13) Uani 1 1 d .
H17 H 0.1871 0.6159 0.7788 0.032 Uiso 1 1 calc R
C18 C 0.14642(11) 0.5598(7) 0.6768(3) 0.0272(13) Uani 1 1 d .
H18 H 0.1354 0.5379 0.7231 0.033 Uiso 1 1 calc R
C19 C 0.22640(12) 0.6843(7) 0.6829(4) 0.0275(13) Uani 1 1 d .
C20 C 0.27524(10) 0.7300(7) 0.6521(4) 0.0233(13) Uani 1 1 d .
H20 H 0.2810 0.7785 0.7217 0.028 Uiso 1 1 calc R
C21 C 0.28403(12) 0.8782(7) 0.5876(4) 0.0282(13) Uani 1 1 d .
H21A H 0.3062 0.9014 0.6136 0.034 Uiso 1 1 calc R
H21B H 0.2800 0.8253 0.5200 0.034 Uiso 1 1 calc R
C22 C 0.29275(10) 0.5440(7) 0.6497(3) 0.0288(13) Uani 1 1 d .
H22A H 0.2857 0.4452 0.6879 0.035 Uiso 1 1 calc R
H22B H 0.2879 0.4994 0.5804 0.035 Uiso 1 1 calc R
C23 C 0.32677(11) 0.5645(7) 0.6915(3) 0.0276(13) Uani 1 1 d .
C24 C 0.34576(11) 0.5219(7) 0.6347(4) 0.0305(13) Uani 1 1 d .
H24 H 0.3373 0.4807 0.5683 0.037 Uiso 1 1 calc R
C25 C 0.37718(12) 0.5388(8) 0.6741(4) 0.0355(14) Uani 1 1 d .
H25 H 0.3900 0.5041 0.6353 0.043 Uiso 1 1 calc R
C26 C 0.38968(12) 0.6061(7) 0.7695(4) 0.0345(14) Uani 1 1 d .
H26 H 0.4111 0.6197 0.7960 0.041 Uiso 1 1 calc R
C27 C 0.37080(12) 0.6529(8) 0.8254(4) 0.0368(15) Uani 1 1 d .
H27 H 0.3792 0.7001 0.8907 0.044 Uiso 1 1 calc R
C28 C 0.33952(12) 0.6317(7) 0.7871(4) 0.0285(13) Uani 1 1 d .
H28 H 0.3268 0.6634 0.8267 0.034 Uiso 1 1 calc R
O4 O 0.08907(7) -0.0066(5) 0.5664(2) 0.0319(9) Uani 1 1 d .
O5 O 0.24297(7) 0.1929(5) 0.7245(2) 0.0301(9) Uani 1 1 d .
O6 O 0.27008(7) 0.5330(5) 0.9418(2) 0.0295(9) Uani 1 1 d .
H6O H 0.2569 0.5806 0.8933 0.044 Uiso 1 1 calc R
N2 N 0.24495(9) 0.1543(5) 0.8853(3) 0.0265(11) Uani 1 1 d .
H2N H 0.2292 0.1707 0.9248 0.032 Uiso 1 1 d R
C29 C 0.04386(12) -0.1837(7) 0.7812(4) 0.0277(13) Uani 1 1 d .
C30 C 0.02600(11) -0.3132(8) 0.8107(4) 0.0315(14) Uani 1 1 d .
H30 H 0.0163 -0.4142 0.7682 0.038 Uiso 1 1 calc R
C31 C 0.02238(11) -0.2929(8) 0.9044(4) 0.0345(14) Uani 1 1 d .
H31 H 0.0097 -0.3796 0.9256 0.041 Uiso 1 1 calc R
C32 C 0.03697(12) -0.1482(8) 0.9674(4) 0.0338(14) Uani 1 1 d .
H32 H 0.0349 -0.1402 1.0322 0.041 Uiso 1 1 calc R
C33 C 0.05474(11) -0.0138(7) 0.9366(4) 0.0308(13) Uani 1 1 d .
H33 H 0.0641 0.0891 0.9782 0.037 Uiso 1 1 calc R
C34 C 0.05827(11) -0.0359(7) 0.8436(3) 0.0265(13) Uani 1 1 d .
C35 C 0.07470(11) 0.0840(7) 0.7867(4) 0.0305(13) Uani 1 1 d .
H35 H 0.0913 0.1680 0.8271 0.037 Uiso 1 1 calc R
C36 C 0.04916(12) 0.1848(8) 0.7042(4) 0.0421(16) Uani 1 1 d .
H36A H 0.0346 0.2498 0.7326 0.050 Uiso 1 1 calc R
H36B H 0.0578 0.2793 0.6681 0.050 Uiso 1 1 calc R
C37 C 0.03369(11) 0.0187(8) 0.6353(3) 0.0355(14) Uani 1 1 d .
H37A H 0.0120 0.0073 0.6322 0.043 Uiso 1 1 calc R
H37B H 0.0353 0.0370 0.5675 0.043 Uiso 1 1 calc R
C38 C 0.05191(11) -0.1587(8) 0.6851(4) 0.0307(14) Uani 1 1 d .
H38 H 0.0499 -0.2750 0.6427 0.037 Uiso 1 1 calc R
C39 C 0.08458(11) -0.0772(7) 0.7271(3) 0.0261(13) Uani 1 1 d .
H39 H 0.0974 -0.1714 0.7744 0.031 Uiso 1 1 calc R
C40 C 0.10127(11) -0.0146(7) 0.6551(4) 0.0288(13) Uani 1 1 d .
C41 C 0.13442(11) 0.0349(7) 0.6955(3) 0.0243(12) Uani 1 1 d .
C42 C 0.15026(11) 0.0790(7) 0.6282(4) 0.0276(13) Uani 1 1 d .
H42 H 0.1397 0.0839 0.5595 0.033 Uiso 1 1 calc R
C43 C 0.18093(12) 0.1156(6) 0.6597(3) 0.0270(13) Uani 1 1 d .
H43 H 0.1913 0.1424 0.6123 0.032 Uiso 1 1 calc R
C44 C 0.19699(11) 0.1141(7) 0.7595(4) 0.0227(12) Uani 1 1 d .
C45 C 0.18096(11) 0.0752(7) 0.8264(3) 0.0284(13) Uani 1 1 d .
H45 H 0.1914 0.0752 0.8952 0.034 Uiso 1 1 calc R
C46 C 0.15047(11) 0.0368(7) 0.7960(3) 0.0276(13) Uani 1 1 d .
H46 H 0.1401 0.0112 0.8437 0.033 Uiso 1 1 calc R
C47 C 0.22990(12) 0.1553(7) 0.7881(4) 0.0270(13) Uani 1 1 d .
C48 C 0.27737(11) 0.1887(7) 0.9273(4) 0.0269(13) Uani 1 1 d .
H48 H 0.2820 0.1758 1.0007 0.032 Uiso 1 1 calc R
C49 C 0.28703(12) 0.3895(7) 0.9076(4) 0.0334(14) Uani 1 1 d .
H49A H 0.3090 0.4062 0.9415 0.040 Uiso 1 1 calc R
H49B H 0.2838 0.4059 0.8357 0.040 Uiso 1 1 calc R
C50 C 0.29607(11) 0.0366(8) 0.8940(4) 0.0366(14) Uani 1 1 d .
H50A H 0.2894 -0.0908 0.9097 0.044 Uiso 1 1 calc R
H50B H 0.2918 0.0447 0.8213 0.044 Uiso 1 1 calc R
C51 C 0.33013(11) 0.0545(7) 0.9418(3) 0.0239(12) Uani 1 1 d .
C52 C 0.34844(12) 0.1411(7) 0.8937(4) 0.0359(15) Uani 1 1 d .
H52 H 0.3396 0.1921 0.8294 0.043 Uiso 1 1 calc R
C53 C 0.37928(14) 0.1559(8) 0.9366(5) 0.0456(16) Uani 1 1 d .
H53 H 0.3916 0.2128 0.9011 0.055 Uiso 1 1 calc R
C54 C 0.39204(13) 0.0889(8) 1.0298(4) 0.0417(16) Uani 1 1 d .
H54 H 0.4133 0.1011 1.0599 0.050 Uiso 1 1 calc R
C55 C 0.37454(13) 0.0050(8) 1.0797(4) 0.0383(15) Uani 1 1 d .
H55 H 0.3837 -0.0419 1.1447 0.046 Uiso 1 1 calc R
C56 C 0.34337(12) -0.0134(7) 1.0373(4) 0.0333(14) Uani 1 1 d .
H56 H 0.3312 -0.0717 1.0731 0.040 Uiso 1 1 calc R

loop_
_atom_site_aniso_label
_atom_site_aniso_U_11
_atom_site_aniso_U_22
_atom_site_aniso_U_33
_atom_site_aniso_U_23
_atom_site_aniso_U_13
_atom_site_aniso_U_12
O1 0.032(2) 0.040(2) 0.028(2) -0.0032(19) 0.0092(17) -0.0016(19)
O2 0.029(2) 0.035(2) 0.020(2) -0.0003(18) 0.0061(17) 0.0002(19)
O3 0.049(2) 0.029(2) 0.0243(19) 0.0043(18) 0.0143(17) 0.0068(19)
N1 0.017(3) 0.037(3) 0.023(2) -0.003(2) 0.002(2) -0.005(2)
C1 0.026(3) 0.024(3) 0.024(3) 0.002(2) 0.002(2) 0.003(3)
C2 0.028(3) 0.033(3) 0.032(3) 0.005(3) 0.006(2) 0.004(3)
C3 0.038(4) 0.041(4) 0.029(3) 0.003(3) 0.009(3) 0.007(3)
C4 0.028(3) 0.035(3) 0.028(3) -0.010(3) 0.002(3) 0.000(3)
C5 0.028(3) 0.031(3) 0.037(3) -0.002(3) 0.006(3) -0.005(3)
C6 0.024(3) 0.035(3) 0.021(3) 0.002(3) 0.003(3) -0.001(3)
C7 0.027(3) 0.034(3) 0.022(3) 0.006(3) 0.006(3) 0.000(3)
C8 0.030(3) 0.039(3) 0.026(3) -0.005(3) 0.011(2) 0.003(3)
C9 0.027(3) 0.038(4) 0.038(3) -0.007(3) 0.005(3) 0.005(3)
C10 0.028(3) 0.022(3) 0.030(3) 0.005(2) 0.008(2) 0.001(2)
C11 0.027(4) 0.028(3) 0.029(3) 0.002(2) 0.003(3) 0.004(3)
C12 0.033(4) 0.024(3) 0.031(3) 0.001(3) 0.011(3) 0.003(3)
C13 0.026(3) 0.023(3) 0.026(3) -0.001(3) 0.007(2) -0.006(3)
C14 0.026(3) 0.028(3) 0.019(3) -0.007(2) 0.007(2) -0.002(3)
C15 0.028(3) 0.028(3) 0.026(3) 0.003(2) 0.012(3) 0.001(3)
C16 0.023(3) 0.018(3) 0.028(3) 0.000(2) 0.009(3) 0.000(2)
C17 0.030(4) 0.027(3) 0.026(3) -0.001(2) 0.011(3) 0.002(3)
C18 0.026(3) 0.032(3) 0.026(3) -0.001(3) 0.011(2) 0.005(3)
C19 0.030(3) 0.020(3) 0.032(3) 0.002(3) 0.008(3) 0.003(3)
C20 0.019(3) 0.031(3) 0.023(3) -0.006(3) 0.010(2) -0.006(3)
C21 0.036(4) 0.022(3) 0.028(3) -0.001(2) 0.010(3) 0.002(3)
C22 0.029(3) 0.033(3) 0.024(3) 0.002(3) 0.008(2) -0.001(3)
C23 0.029(3) 0.024(3) 0.027(3) 0.004(3) 0.005(3) -0.004(3)
C24 0.031(3) 0.022(3) 0.040(3) -0.003(3) 0.013(3) 0.006(3)
C25 0.034(4) 0.027(3) 0.049(4) 0.005(3) 0.018(3) 0.003(3)
C26 0.024(3) 0.031(3) 0.045(4) 0.003(3) 0.006(3) 0.000(3)
C27 0.034(4) 0.039(4) 0.030(3) -0.002(3) -0.001(3) -0.004(3)
C28 0.029(3) 0.029(3) 0.027(3) 0.003(3) 0.007(3) 0.005(3)
O4 0.029(2) 0.041(2) 0.024(2) 0.0034(19) 0.0047(17) 0.0024(19)
O5 0.032(2) 0.034(2) 0.026(2) -0.0025(18) 0.0120(17) -0.0022(19)
O6 0.035(2) 0.028(2) 0.0228(18) 0.0024(18) 0.0041(16) 0.0076(19)
N2 0.018(3) 0.036(3) 0.026(3) -0.004(2) 0.009(2) 0.000(2)
C29 0.030(3) 0.032(3) 0.021(3) 0.003(3) 0.007(3) 0.004(3)
C30 0.028(3) 0.033(3) 0.033(3) -0.006(3) 0.008(3) -0.002(3)
C31 0.027(3) 0.041(4) 0.037(4) 0.010(3) 0.011(3) 0.005(3)
C32 0.035(4) 0.040(4) 0.026(3) 0.006(3) 0.008(3) 0.009(3)
C33 0.030(3) 0.028(3) 0.036(3) -0.010(3) 0.011(3) -0.004(3)
C34 0.026(3) 0.031(3) 0.022(3) -0.002(3) 0.007(2) 0.000(3)
C35 0.030(3) 0.029(3) 0.035(3) -0.002(3) 0.014(3) -0.006(3)
C36 0.043(4) 0.034(4) 0.057(4) 0.012(3) 0.026(3) 0.011(3)
C37 0.033(3) 0.045(4) 0.029(3) 0.016(3) 0.010(3) 0.010(3)
C38 0.022(3) 0.034(3) 0.033(4) 0.001(3) 0.003(3) -0.002(3)
C39 0.029(3) 0.027(3) 0.023(3) -0.002(2) 0.009(3) 0.000(3)
C40 0.026(3) 0.028(3) 0.033(3) 0.002(3) 0.010(3) 0.006(3)
C41 0.025(3) 0.020(3) 0.031(3) 0.000(3) 0.014(3) 0.005(3)
C42 0.033(4) 0.024(3) 0.025(3) 0.002(3) 0.007(3) 0.001(3)
C43 0.034(4) 0.021(3) 0.027(3) 0.004(3) 0.010(3) 0.002(3)
C44 0.027(3) 0.018(3) 0.025(3) -0.004(2) 0.010(3) 0.000(2)
C45 0.031(4) 0.037(3) 0.016(3) 0.000(3) 0.004(3) 0.001(3)
C46 0.026(3) 0.031(3) 0.028(3) 0.006(3) 0.011(3) 0.006(3)
C47 0.030(3) 0.021(3) 0.034(3) -0.002(3) 0.015(3) 0.000(3)
C48 0.023(3) 0.026(3) 0.031(3) 0.000(3) 0.008(3) 0.002(3)
C49 0.034(4) 0.033(3) 0.038(3) -0.007(3) 0.017(3) 0.000(3)
C50 0.032(4) 0.026(3) 0.051(4) -0.008(3) 0.011(3) 0.001(3)
C51 0.025(3) 0.024(3) 0.024(3) -0.007(3) 0.008(2) -0.001(3)
C52 0.039(4) 0.036(4) 0.036(3) 0.006(3) 0.016(3) 0.007(3)
C53 0.048(5) 0.035(4) 0.063(5) -0.001(3) 0.029(4) -0.001(3)
C54 0.029(4) 0.039(4) 0.057(4) -0.020(3) 0.013(3) -0.003(3)
C55 0.040(4) 0.038(4) 0.033(3) 0.001(3) 0.003(3) 0.016(3)
C56 0.038(4) 0.027(3) 0.041(3) -0.004(3) 0.020(3) 0.004(3)

loop_
_atom_type_symbol
_atom_type_description
_atom_type_scat_dispersion_real
_atom_type_scat_dispersion_imag
_atom_type_scat_source
C C 0.0033 0.0016 'International Tables Vol C Tables 4.2.6.8 and 6.1.1.4'
H H 0.0000 0.0000 'International Tables Vol C Tables 4.2.6.8 and 6.1.1.4'
N N 0.0061 0.0033 'International Tables Vol C Tables 4.2.6.8 and 6.1.1.4'
O O 0.0106 0.0060 'International Tables Vol C Tables 4.2.6.8 and 6.1.1.4'

loop_
_geom_angle_atom_site_label_1
_geom_angle_atom_site_label_2
_geom_angle_atom_site_label_3
_geom_angle
C19 N1 C20 122.4(4)
C2 C1 C6 121.7(5)
C2 C1 C10 131.3(5)
C6 C1 C10 106.9(4)
C1 C2 C3 117.6(5)
C4 C3 C2 120.4(5)
C5 C4 C3 121.0(5)
C6 C5 C4 118.7(5)
C5 C6 C1 120.4(5)
C5 C6 C7 132.7(5)
C1 C6 C7 106.7(4)
C6 C7 C8 105.6(4)
C6 C7 C11 98.8(4)
C8 C7 C11 102.6(4)
C7 C8 C9 102.9(4)
C10 C9 C8 104.0(4)
C1 C10 C9 107.2(4)
C1 C10 C11 98.8(4)
C9 C10 C11 100.9(4)
C12 C11 C7 117.6(4)
C12 C11 C10 116.0(4)
C7 C11 C10 93.7(4)
O1 C12 C13 119.0(5)
O1 C12 C11 121.8(5)
C13 C12 C11 119.1(4)
C18 C13 C14 120.3(5)
C18 C13 C12 116.8(4)
C14 C13 C12 122.9(4)
C13 C14 C15 119.5(4)
C16 C15 C14 120.6(5)
C17 C16 C15 119.1(5)
C17 C16 C19 118.2(5)
C15 C16 C19 122.7(5)
C16 C17 C18 120.7(5)
C13 C18 C17 119.8(5)
O2 C19 N1 121.4(5)
O2 C19 C16 119.9(5)
N1 C19 C16 118.7(5)
N1 C20 C21 110.6(4)
N1 C20 C22 110.9(4)
C21 C20 C22 109.4(4)
O3 C21 C20 115.1(4)
C23 C22 C20 113.6(4)
C24 C23 C28 118.7(5)
C24 C23 C22 120.9(5)
C28 C23 C22 120.4(5)
C23 C24 C25 120.6(5)
C26 C25 C24 120.2(5)
C27 C26 C25 119.2(5)
C26 C27 C28 120.6(5)
C23 C28 C27 120.6(5)
C47 N2 C48 125.1(4)
C30 C29 C34 121.1(5)
C30 C29 C38 132.4(5)
C34 C29 C38 106.5(5)
C29 C30 C31 118.2(5)
C32 C31 C30 121.1(5)
C31 C32 C33 120.7(5)
C34 C33 C32 117.7(5)
C33 C34 C29 121.2(5)
C33 C34 C35 131.5(5)
C29 C34 C35 107.2(4)
C34 C35 C39 99.0(4)
C34 C35 C36 105.3(4)
C39 C35 C36 101.6(4)
C37 C36 C35 103.7(4)
C38 C37 C36 103.2(4)
C29 C38 C37 104.9(4)
C29 C38 C39 99.4(4)
C37 C38 C39 102.3(4)
C40 C39 C35 116.3(4)
C40 C39 C38 118.4(4)
C35 C39 C38 94.0(4)
O4 C40 C41 119.4(5)
O4 C40 C39 122.4(5)
C41 C40 C39 118.1(4)
C42 C41 C46 117.8(5)
C42 C41 C40 117.9(4)
C46 C41 C40 124.3(4)
C43 C42 C41 120.9(5)
C42 C43 C44 121.2(5)
C45 C44 C43 117.6(5)
C45 C44 C47 124.0(5)
C43 C44 C47 118.3(5)
C46 C45 C44 121.7(5)
C45 C46 C41 120.7(5)
O5 C47 N2 121.6(5)
O5 C47 C44 121.1(5)
N2 C47 C44 117.3(5)
N2 C48 C49 113.4(4)
N2 C48 C50 111.2(4)
C49 C48 C50 111.5(4)
O6 C49 C48 111.5(4)
C51 C50 C48 114.0(4)
C52 C51 C56 118.3(5)
C52 C51 C50 121.4(5)
C56 C51 C50 120.3(5)
C51 C52 C53 121.4(5)
C54 C53 C52 119.9(6)
C55 C54 C53 120.1(6)
C54 C55 C56 120.9(5)
C55 C56 C51 119.3(5)

loop_
_geom_bond_atom_site_label_1
_geom_bond_atom_site_label_2
_geom_bond_distance
O1 C12 1.229(5)
O2 C19 1.249(5)
O3 C21 1.432(5)
N1 C19 1.337(6)
N1 C20 1.441(6)
C1 C2 1.374(6)
C1 C6 1.398(7)
C1 C10 1.507(6)
C2 C3 1.398(7)
C3 C4 1.394(7)
C4 C5 1.382(7)
C5 C6 1.368(7)
C6 C7 1.515(6)
C7 C8 1.548(7)
C7 C11 1.554(7)
C8 C9 1.551(7)
C9 C10 1.548(6)
C10 C11 1.559(6)
C11 C12 1.516(6)
C12 C13 1.490(6)
C13 C18 1.384(6)
C13 C14 1.385(6)
C14 C15 1.396(6)
C15 C16 1.395(6)
C16 C17 1.382(6)
C16 C19 1.491(7)
C17 C18 1.397(6)
C20 C21 1.514(6)
C20 C22 1.539(7)
C22 C23 1.511(6)
C23 C24 1.382(6)
C23 C28 1.389(6)
C24 C25 1.395(6)
C25 C26 1.385(6)
C26 C27 1.375(7)
C27 C28 1.391(7)
O4 C40 1.216(5)
O5 C47 1.249(5)
O6 C49 1.442(5)
N2 C47 1.345(6)
N2 C48 1.456(6)
C29 C30 1.370(7)
C29 C34 1.396(7)
C29 C38 1.520(7)
C30 C31 1.391(7)
C31 C32 1.387(7)
C32 C33 1.399(7)
C33 C34 1.381(6)
C34 C35 1.511(6)
C35 C39 1.555(6)
C35 C36 1.561(7)
C36 C37 1.551(7)
C37 C38 1.550(7)
C38 C39 1.555(7)
C39 C40 1.510(6)
C40 C41 1.505(6)
C41 C42 1.394(6)
C41 C46 1.396(6)
C42 C43 1.375(6)
C43 C44 1.388(6)
C44 C45 1.388(6)
C44 C47 1.478(7)
C45 C46 1.369(6)
C48 C49 1.526(7)
C48 C50 1.529(7)
C50 C51 1.520(6)
C51 C52 1.371(6)
C51 C56 1.392(6)
C52 C53 1.375(7)
C53 C54 1.360(7)
C54 C55 1.352(7)
C55 C56 1.390(7)

loop_
_geom_hbond_atom_site_label_D
_geom_hbond_atom_site_label_H
_geom_hbond_atom_site_label_A
_geom_hbond_distance_DH
_geom_hbond_distance_HA
_geom_hbond_distance_DA
_geom_hbond_angle_DHA
_geom_hbond_site_symmetry_A
O3 H3O O5 0.84 2.00 2.797(4) 158.3 1_565
N1 H1N O3 0.93 2.05 2.901(5) 150.9 4_546
O6 H6O O2 0.84 1.89 2.700(4) 162.7 .

loop_
_geom_torsion_atom_site_label_1
_geom_torsion_atom_site_label_2
_geom_torsion_atom_site_label_3
_geom_torsion_atom_site_label_4
_geom_torsion
C6 C1 C2 C3 0.8(7)
C10 C1 C2 C3 -176.8(5)
C1 C2 C3 C4 1.6(8)
C2 C3 C4 C5 -1.5(8)
C3 C4 C5 C6 -1.1(8)
C4 C5 C6 C1 3.5(7)
C4 C5 C6 C7 176.9(5)
C2 C1 C6 C5 -3.5(8)
C10 C1 C6 C5 174.7(5)
C2 C1 C6 C7 -178.4(4)
C10 C1 C6 C7 -0.2(5)
C5 C6 C7 C8 -103.2(6)
C1 C6 C7 C8 70.9(5)
C5 C6 C7 C11 150.9(6)
C1 C6 C7 C11 -35.0(5)
C6 C7 C8 C9 -69.9(5)
C11 C7 C8 C9 33.2(5)
C7 C8 C9 C10 2.8(5)
C2 C1 C10 C9 108.8(6)
C6 C1 C10 C9 -69.1(5)
C2 C1 C10 C11 -146.9(5)
C6 C1 C10 C11 35.3(5)
C8 C9 C10 C1 65.4(5)
C8 C9 C10 C11 -37.5(5)
C6 C7 C11 C12 175.5(4)
C8 C7 C11 C12 67.2(5)
C6 C7 C11 C10 53.5(4)
C8 C7 C11 C10 -54.7(4)
C1 C10 C11 C12 -177.0(4)
C9 C10 C11 C12 -67.4(5)
C1 C10 C11 C7 -53.8(4)
C9 C10 C11 C7 55.8(4)
C7 C11 C12 O1 -9.1(7)
C10 C11 C12 O1 100.5(6)
C7 C11 C12 C13 167.3(4)
C10 C11 C12 C13 -83.1(6)
O1 C12 C13 C18 10.7(7)
C11 C12 C13 C18 -165.8(5)
O1 C12 C13 C14 -169.5(5)
C11 C12 C13 C14 14.0(8)
C18 C13 C14 C15 -0.2(8)
C12 C13 C14 C15 -180.0(5)
C13 C14 C15 C16 1.9(7)
C14 C15 C16 C17 -2.8(7)
C14 C15 C16 C19 178.5(5)
C15 C16 C17 C18 1.9(7)
C19 C16 C17 C18 -179.3(4)
C14 C13 C18 C17 -0.7(8)
C12 C13 C18 C17 179.2(5)
C16 C17 C18 C13 -0.2(7)
C20 N1 C19 O2 3.2(8)
C20 N1 C19 C16 -176.1(4)
C17 C16 C19 O2 -5.6(7)
C15 C16 C19 O2 173.1(5)
C17 C16 C19 N1 173.7(5)
C15 C16 C19 N1 -7.6(7)
C19 N1 C20 C21 -135.8(5)
C19 N1 C20 C22 102.6(5)
N1 C20 C21 O3 55.8(6)
C22 C20 C21 O3 178.3(4)
N1 C20 C22 C23 -174.8(4)
C21 C20 C22 C23 62.9(5)
C20 C22 C23 C24 -121.9(5)
C20 C22 C23 C28 56.4(6)
C28 C23 C24 C25 2.5(8)
C22 C23 C24 C25 -179.2(5)
C23 C24 C25 C26 -2.6(8)
C24 C25 C26 C27 1.1(8)
C25 C26 C27 C28 0.5(8)
C24 C23 C28 C27 -0.9(8)
C22 C23 C28 C27 -179.2(5)
C26 C27 C28 C23 -0.6(8)
C34 C29 C30 C31 0.5(7)
C38 C29 C30 C31 -177.8(5)
C29 C30 C31 C32 -1.4(8)
C30 C31 C32 C33 2.7(8)
C31 C32 C33 C34 -2.9(8)
C32 C33 C34 C29 1.9(7)
C32 C33 C34 C35 177.7(5)
C30 C29 C34 C33 -0.8(8)
C38 C29 C34 C33 177.9(5)
C30 C29 C34 C35 -177.4(5)
C38 C29 C34 C35 1.3(5)
C33 C34 C35 C39 148.2(5)
C29 C34 C35 C39 -35.6(5)
C33 C34 C35 C36 -107.1(6)
C29 C34 C35 C36 69.1(5)
C34 C35 C36 C37 -67.8(5)
C39 C35 C36 C37 35.0(5)
C35 C36 C37 C38 -0.1(5)
C30 C29 C38 C37 106.6(7)
C34 C29 C38 C37 -71.9(5)
C30 C29 C38 C39 -147.9(6)
C34 C29 C38 C39 33.6(5)
C36 C37 C38 C29 68.4(5)
C36 C37 C38 C39 -35.0(5)
C34 C35 C39 C40 177.6(4)
C36 C35 C39 C40 69.9(5)
C34 C35 C39 C38 53.1(4)
C36 C35 C39 C38 -54.7(4)
C29 C38 C39 C40 -175.3(4)
C37 C38 C39 C40 -67.7(5)
C29 C38 C39 C35 -52.5(4)
C37 C38 C39 C35 55.1(4)
C35 C39 C40 O4 -102.8(6)
C38 C39 C40 O4 8.0(7)
C35 C39 C40 C41 78.6(6)
C38 C39 C40 C41 -170.6(4)
O4 C40 C41 C42 -3.2(7)
C39 C40 C41 C42 175.4(5)
O4 C40 C41 C46 177.8(5)
C39 C40 C41 C46 -3.6(7)
C46 C41 C42 C43 2.5(8)
C40 C41 C42 C43 -176.5(4)
C41 C42 C43 C44 -1.5(7)
C42 C43 C44 C45 -0.3(7)
C42 C43 C44 C47 -179.8(4)
C43 C44 C45 C46 0.9(8)
C47 C44 C45 C46 -179.6(5)
C44 C45 C46 C41 0.3(8)
C42 C41 C46 C45 -1.9(8)
C40 C41 C46 C45 177.0(5)
C48 N2 C47 O5 -2.3(8)
C48 N2 C47 C44 179.0(4)
C45 C44 C47 O5 -178.6(5)
C43 C44 C47 O5 0.9(7)
C45 C44 C47 N2 0.1(7)
C43 C44 C47 N2 179.6(5)
C47 N2 C48 C49 64.0(6)
C47 N2 C48 C50 -62.6(6)
N2 C48 C49 O6 55.4(6)
C50 C48 C49 O6 -178.1(4)
N2 C48 C50 C51 -175.3(4)
C49 C48 C50 C51 57.1(6)
C48 C50 C51 C52 -98.5(6)
C48 C50 C51 C56 79.8(6)
C56 C51 C52 C53 2.1(8)
C50 C51 C52 C53 -179.5(5)
C51 C52 C53 C54 -2.1(9)
C52 C53 C54 C55 1.1(9)
C53 C54 C55 C56 -0.3(8)
C54 C55 C56 C51 0.4(8)
C52 C51 C56 C55 -1.3(7)
C50 C51 C56 C55 -179.7(5)
